data_4028293
loop_
_publ_author_name
'Yan Yang'
'Fan Ni'
'Wen-Ming Shu'
'Shang-Bo Yu'
'Meng Gao'
'An-Xin Wu'

_publ_section_title
;
 Synthesis of Tetrasubstituted Unsymmetrical 1,4-Enediones via
 Copper-Promoted Autotandem Catalysis and Air As the Oxidant
;
_journal_name_full 'Journal of Organic Chemistry'
_journal_page_first 5418
_journal_page_last 5426
_journal_paper_doi 10.1021/jo400564f
_journal_volume 78
_journal_year 2013
_chemical_formula_sum 'C24 H16 N2 O3 S'
_chemical_formula_weight 412.45
_chemical_name_systematic
; 
 ? 
;
_space_group_IT_number 14
_symmetry_cell_setting monoclinic
_symmetry_space_group_name_Hall '-P 2yn'
_symmetry_space_group_name_H-M 'P 1 21/n 1'
_atom_sites_solution_hydrogens geom
_atom_sites_solution_primary direct
_atom_sites_solution_secondary difmap
_audit_creation_method SHELXL-97
_cell_angle_alpha 90.00
_cell_angle_beta 99.0750(10)
_cell_angle_gamma 90.00
_cell_formula_units_Z 4
_cell_length_a 10.3447(8)
_cell_length_b 11.4132(9)
_cell_length_c 19.3604(16)
_cell_measurement_reflns_used 5829
_cell_measurement_temperature 298(2)
_cell_measurement_theta_max 27.85
_cell_measurement_theta_min 2.40
_cell_volume 2257.2(3)
_computing_cell_refinement 'Bruker SMART'
_computing_data_collection 'Bruker SMART'
_computing_data_reduction 'Bruker SAINT'
_computing_molecular_graphics 'Bruker SHELXTL'
_computing_publication_material 'Bruker SHELXTL'
_computing_structure_refinement 'SHELXL-97 (Sheldrick, 1997)'
_computing_structure_solution 'SHELXS-97 (Sheldrick, 1990)'
_diffrn_ambient_temperature 298(2)
_diffrn_measured_fraction_theta_full 0.999
_diffrn_measured_fraction_theta_max 0.999
_diffrn_measurement_device_type 'CCD area detector'
_diffrn_measurement_method 'phi and omega scans'
_diffrn_radiation_monochromator graphite
_diffrn_radiation_source 'fine-focus sealed tube'
_diffrn_radiation_type MoK\a
_diffrn_radiation_wavelength 0.71073
_diffrn_reflns_av_R_equivalents 0.0000
_diffrn_reflns_av_sigmaI/netI 0.0382
_diffrn_reflns_limit_h_max 12
_diffrn_reflns_limit_h_min -12
_diffrn_reflns_limit_k_max 14
_diffrn_reflns_limit_k_min 0
_diffrn_reflns_limit_l_max 23
_diffrn_reflns_limit_l_min 0
_diffrn_reflns_number 4414
_diffrn_reflns_theta_full 26.00
_diffrn_reflns_theta_max 26.00
_diffrn_reflns_theta_min 2.08
_exptl_absorpt_coefficient_mu 0.169
_exptl_absorpt_correction_T_max 0.9833
_exptl_absorpt_correction_T_min 0.9800
_exptl_absorpt_correction_type none
_exptl_crystal_colour colorless
_exptl_crystal_density_diffrn 1.214
_exptl_crystal_description block
_exptl_crystal_F_000 856
_exptl_crystal_size_max 0.12
_exptl_crystal_size_mid 0.10
_exptl_crystal_size_min 0.10
_refine_diff_density_max 0.335
_refine_diff_density_min -0.285
_refine_diff_density_rms 0.050
_refine_ls_extinction_method none
_refine_ls_goodness_of_fit_ref 1.037
_refine_ls_hydrogen_treatment mixed
_refine_ls_matrix_type full
_refine_ls_number_parameters 271
_refine_ls_number_reflns 4414
_refine_ls_number_restraints 0
_refine_ls_restrained_S_all 1.037
_refine_ls_R_factor_all 0.0670
_refine_ls_R_factor_gt 0.0572
_refine_ls_shift/su_max 0.003
_refine_ls_shift/su_mean 0.000
_refine_ls_structure_factor_coef Fsqd
_refine_ls_weighting_details 'calc w=1/[\s^2^(Fo^2^)+(0.0888P)^2^+0.6164P] where P=(Fo^2^+2Fc^2^)/3'
_refine_ls_weighting_scheme calc
_refine_ls_wR_factor_gt 0.1559
_refine_ls_wR_factor_ref 0.1635
_reflns_number_gt 3572
_reflns_number_total 4414
_reflns_threshold_expression >2sigma(I)
_cod_data_source_file jo400564f_si_008.cif
_cod_data_source_block 121218fm
_cod_database_code 4028293

loop_
_symmetry_equiv_pos_as_xyz
'x, y, z'
'-x+1/2, y+1/2, -z+1/2'
'-x, -y, -z'
'x-1/2, -y-1/2, z-1/2'

loop_
_atom_site_label
_atom_site_type_symbol
_atom_site_fract_x
_atom_site_fract_y
_atom_site_fract_z
_atom_site_U_iso_or_equiv
_atom_site_adp_type
_atom_site_occupancy
_atom_site_symmetry_multiplicity
_atom_site_calc_flag
_atom_site_refinement_flags
C1 C 0.6871(2) 0.39915(18) 0.09173(12) 0.0512(5) Uani 1 1 d .
H1 H 0.6602 0.4179 0.0449 0.061 Uiso 1 1 calc R
C2 C 0.7752(3) 0.3170(2) 0.11740(16) 0.0678(7) Uani 1 1 d .
H2 H 0.8212 0.2674 0.0919 0.081 Uiso 1 1 calc R
C3 C 0.7833(3) 0.3215(2) 0.18882(16) 0.0718(7) Uani 1 1 d .
H3 H 0.8383 0.2739 0.2195 0.086 Uiso 1 1 calc R
C4 C 0.56425(16) 0.54733(15) 0.14930(10) 0.0364(4) Uani 1 1 d .
C5 C 0.47625(19) 0.54889(16) 0.20565(10) 0.0424(4) Uani 1 1 d .
C6 C 0.38229(18) 0.45544(16) 0.20935(10) 0.0413(4) Uani 1 1 d .
C7 C 0.3040(3) 0.4477(2) 0.26317(13) 0.0605(6) Uani 1 1 d .
H7 H 0.3136 0.4974 0.3017 0.073 Uiso 1 1 calc R
C8 C 0.2109(2) 0.3577(2) 0.25253(13) 0.0609(6) Uani 1 1 d .
H8 H 0.1507 0.3399 0.2820 0.073 Uiso 1 1 calc R
C9 C 0.3491(2) 0.37258(19) 0.15965(12) 0.0538(5) Uani 1 1 d .
H9 H 0.3897 0.3641 0.1204 0.065 Uiso 1 1 calc R
C10 C 0.56800(16) 0.63830(15) 0.10588(10) 0.0374(4) Uani 1 1 d .
C11 C 0.66808(18) 0.65450(16) 0.05853(10) 0.0397(4) Uani 1 1 d .
C12 C 0.80979(18) 0.64644(17) 0.08696(10) 0.0428(4) Uani 1 1 d .
C13 C 0.8566(2) 0.6488(2) 0.15788(12) 0.0536(5) Uani 1 1 d .
H13 H 0.7982 0.6549 0.1896 0.064 Uiso 1 1 calc R
C14 C 0.9888(2) 0.6424(3) 0.18200(16) 0.0743(8) Uani 1 1 d .
H14 H 1.0194 0.6438 0.2298 0.089 Uiso 1 1 calc R
C15 C 1.0754(2) 0.6338(3) 0.13546(18) 0.0851(9) Uani 1 1 d .
H15 H 1.1648 0.6308 0.1517 0.102 Uiso 1 1 calc R
C16 C 1.0307(2) 0.6298(3) 0.06567(18) 0.0863(9) Uani 1 1 d .
H16 H 1.0900 0.6219 0.0345 0.104 Uiso 1 1 calc R
C17 C 0.8981(2) 0.6373(2) 0.04025(14) 0.0659(7) Uani 1 1 d .
H17 H 0.8686 0.6363 -0.0077 0.079 Uiso 1 1 calc R
C18 C 0.45520(18) 0.72391(17) 0.09411(10) 0.0429(4) Uani 1 1 d .
C19 C 0.48122(19) 0.85122(17) 0.09739(10) 0.0439(4) Uani 1 1 d .
C20 C 0.3820(2) 0.9273(2) 0.06954(14) 0.0619(6) Uani 1 1 d .
H20 H 0.3016 0.8978 0.0485 0.074 Uiso 1 1 calc R
C21 C 0.4026(3) 1.0470(2) 0.07299(17) 0.0765(8) Uani 1 1 d .
H21 H 0.3362 1.0978 0.0538 0.092 Uiso 1 1 calc R
C22 C 0.5199(3) 1.0908(2) 0.10437(17) 0.0795(8) Uani 1 1 d .
H22 H 0.5331 1.1714 0.1069 0.095 Uiso 1 1 calc R
C23 C 0.6183(3) 1.0167(2) 0.13215(16) 0.0738(7) Uani 1 1 d .
H23 H 0.6980 1.0471 0.1536 0.089 Uiso 1 1 calc R
C24 C 0.5999(2) 0.89684(19) 0.12853(12) 0.0551(5) Uani 1 1 d .
H24 H 0.6675 0.8468 0.1471 0.066 Uiso 1 1 calc R
N1 N 0.64512(15) 0.44916(13) 0.14806(8) 0.0409(4) Uani 1 1 d .
N2 N 0.70373(18) 0.40178(17) 0.20940(10) 0.0586(5) Uani 1 1 d .
O1 O 0.62983(15) 0.67976(15) -0.00214(8) 0.0597(4) Uani 1 1 d .
O2 O 0.48585(18) 0.63336(15) 0.24424(10) 0.0708(5) Uani 1 1 d .
O3 O 0.34542(15) 0.68493(15) 0.08000(11) 0.0715(5) Uani 1 1 d .
S1 S 0.22563(8) 0.28642(7) 0.17714(4) 0.0784(3) Uani 1 1 d .

loop_
_atom_site_aniso_label
_atom_site_aniso_U_11
_atom_site_aniso_U_22
_atom_site_aniso_U_33
_atom_site_aniso_U_23
_atom_site_aniso_U_13
_atom_site_aniso_U_12
C1 0.0526(12) 0.0424(10) 0.0620(13) -0.0055(9) 0.0191(10) -0.0013(9)
C2 0.0658(15) 0.0457(12) 0.098(2) -0.0029(12) 0.0322(14) 0.0104(11)
C3 0.0605(15) 0.0592(14) 0.097(2) 0.0263(13) 0.0150(13) 0.0228(12)
C4 0.0290(8) 0.0372(9) 0.0436(10) -0.0009(7) 0.0076(7) -0.0020(7)
C5 0.0417(10) 0.0412(10) 0.0465(10) -0.0022(8) 0.0138(8) -0.0024(8)
C6 0.0415(10) 0.0404(10) 0.0442(10) 0.0027(8) 0.0135(8) -0.0001(8)
C7 0.0674(14) 0.0615(13) 0.0597(13) -0.0058(11) 0.0320(11) -0.0103(11)
C8 0.0622(14) 0.0640(14) 0.0635(14) 0.0005(11) 0.0319(11) -0.0138(11)
C9 0.0553(12) 0.0567(12) 0.0526(12) -0.0071(9) 0.0186(10) -0.0147(10)
C10 0.0295(8) 0.0382(9) 0.0449(10) -0.0018(7) 0.0068(7) 0.0002(7)
C11 0.0384(10) 0.0394(9) 0.0427(10) 0.0024(8) 0.0110(8) 0.0039(7)
C12 0.0356(10) 0.0432(10) 0.0525(11) 0.0017(8) 0.0157(8) -0.0006(8)
C13 0.0379(11) 0.0659(14) 0.0583(13) -0.0010(10) 0.0112(9) -0.0019(9)
C14 0.0437(13) 0.102(2) 0.0745(17) 0.0003(14) 0.0001(11) -0.0046(13)
C15 0.0353(12) 0.119(3) 0.102(2) 0.0074(18) 0.0125(13) 0.0018(14)
C16 0.0424(13) 0.123(3) 0.102(2) 0.0046(18) 0.0384(14) 0.0046(14)
C17 0.0469(12) 0.0908(19) 0.0650(15) 0.0049(12) 0.0242(11) 0.0017(12)
C18 0.0334(10) 0.0474(11) 0.0500(11) 0.0047(8) 0.0129(8) 0.0048(8)
C19 0.0458(10) 0.0425(10) 0.0469(11) 0.0066(8) 0.0184(8) 0.0080(8)
C20 0.0552(13) 0.0551(13) 0.0760(16) 0.0112(11) 0.0124(11) 0.0123(10)
C21 0.0785(18) 0.0517(14) 0.101(2) 0.0199(13) 0.0196(16) 0.0262(13)
C22 0.095(2) 0.0411(12) 0.106(2) 0.0068(13) 0.0273(17) 0.0060(13)
C23 0.0757(17) 0.0487(13) 0.096(2) -0.0034(13) 0.0086(14) -0.0045(12)
C24 0.0551(12) 0.0463(11) 0.0632(13) 0.0012(10) 0.0068(10) 0.0057(10)
N1 0.0377(8) 0.0378(8) 0.0478(9) 0.0035(7) 0.0088(7) 0.0022(6)
N2 0.0539(10) 0.0583(11) 0.0636(12) 0.0181(9) 0.0097(9) 0.0125(9)
O1 0.0560(9) 0.0815(11) 0.0430(8) 0.0093(7) 0.0120(7) 0.0148(8)
O2 0.0847(12) 0.0612(10) 0.0760(11) -0.0282(8) 0.0424(9) -0.0276(9)
O3 0.0319(8) 0.0614(10) 0.1204(16) 0.0081(9) 0.0096(8) 0.0020(7)
S1 0.0797(5) 0.0757(5) 0.0837(5) -0.0132(3) 0.0253(4) -0.0362(4)

loop_
_atom_type_symbol
_atom_type_description
_atom_type_scat_dispersion_real
_atom_type_scat_dispersion_imag
_atom_type_scat_source
C C 0.0033 0.0016 'International Tables Vol C Tables 4.2.6.8 and 6.1.1.4'
H H 0.0000 0.0000 'International Tables Vol C Tables 4.2.6.8 and 6.1.1.4'
N N 0.0061 0.0033 'International Tables Vol C Tables 4.2.6.8 and 6.1.1.4'
O O 0.0106 0.0060 'International Tables Vol C Tables 4.2.6.8 and 6.1.1.4'
S S 0.1246 0.1234 'International Tables Vol C Tables 4.2.6.8 and 6.1.1.4'

loop_
_geom_angle_atom_site_label_1
_geom_angle_atom_site_label_2
_geom_angle_atom_site_label_3
_geom_angle
C2 C1 N1 106.2(2)
C2 C1 H1 126.9
N1 C1 H1 126.9
C1 C2 C3 106.0(2)
C1 C2 H2 127.0
C3 C2 H2 127.0
N2 C3 C2 112.6(2)
N2 C3 H3 123.7
C2 C3 H3 123.7
C10 C4 N1 122.18(16)
C10 C4 C5 121.23(16)
N1 C4 C5 116.51(15)
O2 C5 C6 122.89(17)
O2 C5 C4 116.66(17)
C6 C5 C4 120.38(16)
C9 C6 C7 111.58(18)
C9 C6 C5 125.06(17)
C7 C6 C5 123.08(18)
C8 C7 C6 113.4(2)
C8 C7 H7 123.3
C6 C7 H7 123.3
C7 C8 S1 108.93(16)
C7 C8 H8 125.5
S1 C8 H8 125.5
C6 C9 S1 112.29(16)
C6 C9 H9 123.9
S1 C9 H9 123.9
C4 C10 C11 124.77(16)
C4 C10 C18 119.82(16)
C11 C10 C18 114.80(15)
O1 C11 C12 121.70(17)
O1 C11 C10 118.04(17)
C12 C11 C10 120.16(16)
C13 C12 C17 119.02(19)
C13 C12 C11 122.53(17)
C17 C12 C11 118.44(19)
C14 C13 C12 120.7(2)
C14 C13 H13 119.7
C12 C13 H13 119.7
C15 C14 C13 119.9(3)
C15 C14 H14 120.1
C13 C14 H14 120.1
C16 C15 C14 120.1(2)
C16 C15 H15 119.9
C14 C15 H15 119.9
C15 C16 C17 120.9(2)
C15 C16 H16 119.5
C17 C16 H16 119.5
C16 C17 C12 119.4(2)
C16 C17 H17 120.3
C12 C17 H17 120.3
O3 C18 C19 121.97(18)
O3 C18 C10 118.10(18)
C19 C18 C10 119.89(16)
C24 C19 C20 119.0(2)
C24 C19 C18 122.20(18)
C20 C19 C18 118.7(2)
C21 C20 C19 120.1(2)
C21 C20 H20 119.9
C19 C20 H20 119.9
C22 C21 C20 120.2(2)
C22 C21 H21 119.9
C20 C21 H21 119.9
C21 C22 C23 120.2(2)
C21 C22 H22 119.9
C23 C22 H22 119.9
C22 C23 C24 120.4(3)
C22 C23 H23 119.8
C24 C23 H23 119.8
C23 C24 C19 120.1(2)
C23 C24 H24 120.0
C19 C24 H24 120.0
N2 N1 C1 112.27(17)
N2 N1 C4 119.29(16)
C1 N1 C4 128.01(17)
C3 N2 N1 102.94(19)
C9 S1 C8 93.83(11)

loop_
_geom_bond_atom_site_label_1
_geom_bond_atom_site_label_2
_geom_bond_distance
C1 C2 1.347(3)
C1 N1 1.361(3)
C1 H1 0.9300
C2 C3 1.373(4)
C2 H2 0.9300
C3 N2 1.334(3)
C3 H3 0.9300
C4 C10 1.340(3)
C4 N1 1.401(2)
C4 C5 1.527(3)
C5 O2 1.214(2)
C5 C6 1.452(3)
C6 C9 1.354(3)
C6 C7 1.420(3)
C7 C8 1.401(3)
C7 H7 0.9300
C8 S1 1.699(2)
C8 H8 0.9300
C9 S1 1.688(2)
C9 H9 0.9300
C10 C11 1.499(2)
C10 C18 1.511(2)
C11 O1 1.214(2)
C11 C12 1.485(3)
C12 C13 1.382(3)
C12 C17 1.387(3)
C13 C14 1.375(3)
C13 H13 0.9300
C14 C15 1.370(4)
C14 H14 0.9300
C15 C16 1.358(4)
C15 H15 0.9300
C16 C17 1.385(4)
C16 H16 0.9300
C17 H17 0.9300
C18 O3 1.210(2)
C18 C19 1.477(3)
C19 C24 1.381(3)
C19 C20 1.387(3)
C20 C21 1.382(4)
C20 H20 0.9300
C21 C22 1.364(4)
C21 H21 0.9300
C22 C23 1.366(4)
C22 H22 0.9300
C23 C24 1.382(3)
C23 H23 0.9300
C24 H24 0.9300
N1 N2 1.358(2)

loop_
_geom_torsion_atom_site_label_1
_geom_torsion_atom_site_label_2
_geom_torsion_atom_site_label_3
_geom_torsion_atom_site_label_4
_geom_torsion
N1 C1 C2 C3 -0.4(3)
C1 C2 C3 N2 0.6(3)
C10 C4 C5 O2 -52.1(3)
N1 C4 C5 O2 124.6(2)
C10 C4 C5 C6 125.0(2)
N1 C4 C5 C6 -58.3(2)
O2 C5 C6 C9 166.0(2)
C4 C5 C6 C9 -11.0(3)
O2 C5 C6 C7 -7.4(3)
C4 C5 C6 C7 175.7(2)
C9 C6 C7 C8 -0.4(3)
C5 C6 C7 C8 173.8(2)
C6 C7 C8 S1 0.6(3)
C7 C6 C9 S1 0.0(3)
C5 C6 C9 S1 -174.00(16)
N1 C4 C10 C11 -8.6(3)
C5 C4 C10 C11 167.97(17)
N1 C4 C10 C18 162.07(17)
C5 C4 C10 C18 -21.4(3)
C4 C10 C11 O1 132.1(2)
C18 C10 C11 O1 -39.0(2)
C4 C10 C11 C12 -51.5(3)
C18 C10 C11 C12 137.49(18)
O1 C11 C12 C13 162.4(2)
C10 C11 C12 C13 -13.9(3)
O1 C11 C12 C17 -16.9(3)
C10 C11 C12 C17 166.7(2)
C17 C12 C13 C14 0.0(4)
C11 C12 C13 C14 -179.3(2)
C12 C13 C14 C15 0.2(4)
C13 C14 C15 C16 -1.1(5)
C14 C15 C16 C17 1.7(5)
C15 C16 C17 C12 -1.5(5)
C13 C12 C17 C16 0.6(4)
C11 C12 C17 C16 180.0(2)
C4 C10 C18 O3 -49.6(3)
C11 C10 C18 O3 122.0(2)
C4 C10 C18 C19 132.72(19)
C11 C10 C18 C19 -55.8(2)
O3 C18 C19 C24 164.8(2)
C10 C18 C19 C24 -17.6(3)
O3 C18 C19 C20 -13.8(3)
C10 C18 C19 C20 163.84(19)
C24 C19 C20 C21 0.1(3)
C18 C19 C20 C21 178.8(2)
C19 C20 C21 C22 -0.7(4)
C20 C21 C22 C23 0.5(5)
C21 C22 C23 C24 0.2(5)
C22 C23 C24 C19 -0.7(4)
C20 C19 C24 C23 0.5(3)
C18 C19 C24 C23 -178.1(2)
C2 C1 N1 N2 0.1(2)
C2 C1 N1 C4 172.39(19)
C10 C4 N1 N2 137.41(19)
C5 C4 N1 N2 -39.3(2)
C10 C4 N1 C1 -34.4(3)
C5 C4 N1 C1 148.88(19)
C2 C3 N2 N1 -0.5(3)
C1 N1 N2 C3 0.3(2)
C4 N1 N2 C3 -172.79(18)
C6 C9 S1 C8 0.3(2)
C7 C8 S1 C9 -0.5(2)
